data_1560748
loop_
_publ_author_name
'Takahashi, Masae'
'Kowada, Mitsuru'
'Matsui, Hiroshi'
'Kwon, Eunsang'
'Ikemoto, Yuka'

_publ_section_title
;
 Temperature-Dependent Low-Frequency Vibrations of Thiamine Crystal
 Containing Hydrated Ions.
;
_journal_issue 9
_journal_name_full 'The journal of physical chemistry. A'
_journal_page_first 1837
_journal_page_last 1844
_journal_paper_doi 10.1021/acs.jpca.0c09756
_journal_volume 125
_journal_year 2021
_chemical_formula_moiety 'C12 H20 Cl2 N4 O2 S'
_chemical_formula_sum 'C12 H20 Cl2 N4 O2 S'
_chemical_formula_weight 355.28
_space_group_crystal_system monoclinic
_space_group_IT_number 14
_space_group_name_Hall '-P 2yn'
_space_group_name_H-M_alt 'P 1 21/n 1'
_atom_sites_solution_hydrogens geom
_atom_sites_solution_primary direct
_atom_sites_solution_secondary difmap
_cell_angle_alpha 90.0000
_cell_angle_beta 98.372(7)
_cell_angle_gamma 90.0000
_cell_formula_units_Z 4
_cell_length_a 6.9660(12)
_cell_length_b 20.504(4)
_cell_length_c 11.680(2)
_cell_measurement_reflns_used 15540
_cell_measurement_temperature 150
_cell_measurement_theta_max 27.50
_cell_measurement_theta_min 3.10
_cell_volume 1650.5(5)
_computing_cell_refinement 'CrystalClear-SM Auto 2.0 r15'
_computing_data_collection 'CrystalClear-SM Auto 2.0 r15 (Rigaku, 2011)'
_computing_data_reduction 'CrystalClear-SM Auto 2.0 r15'
_computing_molecular_graphics 'CrystalStructure 4.2'
_computing_publication_material 'CrystalStructure 4.2 (Rigaku, 2017)'
_computing_structure_refinement 'SHELXL Version 2018/1 (Sheldrick, 2008)'
_computing_structure_solution 'SIR2004 (Burla, et al., 2005)'
_diffrn_ambient_temperature 150
_diffrn_detector_area_resol_mean 6.849
_diffrn_measured_fraction_theta_full 0.999
_diffrn_measured_fraction_theta_max 0.999
_diffrn_measurement_device_type 'Rigaku XtaLAB mini'
_diffrn_measurement_method \w
_diffrn_radiation_type 'Mo K\a'
_diffrn_radiation_wavelength 0.71075
_diffrn_reflns_av_R_equivalents 0.0348
_diffrn_reflns_Laue_measured_fraction_full 0.999
_diffrn_reflns_Laue_measured_fraction_max 0.999
_diffrn_reflns_limit_h_max 9
_diffrn_reflns_limit_h_min -9
_diffrn_reflns_limit_k_max 26
_diffrn_reflns_limit_k_min -26
_diffrn_reflns_limit_l_max 15
_diffrn_reflns_limit_l_min -15
_diffrn_reflns_number 17053
_diffrn_reflns_point_group_measured_fraction_full 0.999
_diffrn_reflns_point_group_measured_fraction_max 0.999
_diffrn_reflns_theta_full 25.242
_diffrn_reflns_theta_max 27.475
_diffrn_reflns_theta_min 3.118
_diffrn_standards_number 0
_exptl_absorpt_coefficient_mu 0.528
_exptl_absorpt_correction_T_max 0.900
_exptl_absorpt_correction_T_min 0.712
_exptl_absorpt_correction_type multi-scan
_exptl_absorpt_process_details 'REQAB (Rigaku, 1998)'
_exptl_crystal_colour colorless
_exptl_crystal_density_diffrn 1.430
_exptl_crystal_density_method 'not measured'
_exptl_crystal_description prism
_exptl_crystal_F_000 744.00
_exptl_crystal_size_max 0.400
_exptl_crystal_size_mid 0.200
_exptl_crystal_size_min 0.200
_refine_diff_density_max 0.65
_refine_diff_density_min -0.71
_refine_ls_extinction_method none
_refine_ls_goodness_of_fit_ref 1.051
_refine_ls_hydrogen_treatment constr
_refine_ls_number_parameters 206
_refine_ls_number_reflns 3775
_refine_ls_number_restraints 0
_refine_ls_R_factor_all 0.0409
_refine_ls_R_factor_gt 0.0355
_refine_ls_shift/su_max 0.002
_refine_ls_structure_factor_coef Fsqd
_refine_ls_weighting_details 'w = 1/[\s^2^(Fo^2^)+(0.0492P)^2^+1.3909P] where P=(Fo^2^+2Fc^2^)/3'
_refine_ls_weighting_scheme calc
_refine_ls_wR_factor_gt 0.0985
_refine_ls_wR_factor_ref 0.1024
_reflns_Friedel_coverage 0.000
_reflns_number_gt 3338
_reflns_number_total 3775
_reflns_threshold_expression F^2^>2.0\s(F^2^)
_cod_data_source_file jp0c09756_si_001.cif
_cod_data_source_block 01
_cod_depositor_comments 'Adding full bibliography for 1560748.cif.'
_cod_database_code 1560748

loop_
_space_group_symop_id
_space_group_symop_operation_xyz
1 +X,+Y,+Z
2 1/2-X,1/2+Y,1/2-Z
3 -X,-Y,-Z
4 -1/2+X,-1/2-Y,-1/2+Z

loop_
_atom_site_label
_atom_site_type_symbol
_atom_site_fract_x
_atom_site_fract_y
_atom_site_fract_z
_atom_site_U_iso_or_equiv
_atom_site_adp_type
_atom_site_occupancy
_atom_site_site_symmetry_order
_atom_site_calc_flag
_atom_site_refinement_flags_posn
_atom_site_refinement_flags_adp
_atom_site_refinement_flags_occupancy
_atom_site_disorder_assembly
_atom_site_disorder_group
Cl1 Cl 1.70518(7) 1.08452(2) 0.41798(4) 0.02457(13) Uani 1 1 d . . . . .
Cl2 Cl 1.41748(6) 0.91814(2) 0.12985(4) 0.02322(12) Uani 1 1 d . . . . .
S1 S 0.90837(7) 0.78800(2) 0.14399(4) 0.02436(13) Uani 1 1 d . . . . .
O1 O 1.1637(3) 0.79170(8) 0.42868(14) 0.0350(4) Uani 1 1 d . . . . .
H14 H 1.076(5) 0.7720(17) 0.476(3) 0.072(11) Uiso 1 1 d . . . . .
H19 H 1.209(5) 0.8310(17) 0.472(3) 0.071(10) Uiso 1 1 d . . . . .
O15 O 0.4007(2) 0.76662(8) 0.07470(13) 0.0315(3) Uani 1 1 d . . . . .
H20 H 0.411(4) 0.8060(15) 0.083(2) 0.045(8) Uiso 1 1 d . . . . .
N1 N 1.3076(2) 1.05511(8) 0.28107(14) 0.0214(3) Uani 1 1 d . . . . .
H21 H 1.424(4) 1.0651(12) 0.321(2) 0.033(6) Uiso 1 1 d . . . . .
N3 N 1.0641(2) 1.07090(8) 0.12347(14) 0.0226(3) Uani 1 1 d . . . . .
N4 N 0.7783(2) 1.01505(8) 0.11098(14) 0.0262(4) Uani 1 1 d . . . . .
H4C H 0.740722 1.035996 0.045807 0.031 Uiso 1 1 calc R U . . .
H4D H 0.700239 0.986690 0.136985 0.031 Uiso 1 1 calc R U . . .
N17 N 0.8789(2) 0.88177(7) 0.27581(13) 0.0178(3) Uani 1 1 d . . . . .
C4 C 0.9015(3) 0.94640(9) 0.33341(16) 0.0212(4) Uani 1 1 d . . . . .
H4A H 0.962137 0.940210 0.414739 0.025 Uiso 1 1 calc R U . . .
H4B H 0.771276 0.965573 0.334374 0.025 Uiso 1 1 calc R U . . .
C5 C 1.2016(3) 1.00972(9) 0.32877(16) 0.0210(4) Uani 1 1 d . . . . .
H5 H 1.253789 0.989263 0.399467 0.025 Uiso 1 1 calc R U . . .
C6 C 1.0218(3) 0.99341(9) 0.27616(15) 0.0195(4) Uani 1 1 d . . . . .
C7 C 1.2377(3) 1.08368(8) 0.17973(16) 0.0204(4) Uani 1 1 d . . . . .
C8 C 0.7478(3) 0.78082(9) 0.24279(16) 0.0214(4) Uani 1 1 d . . . . .
C9 C 0.6372(3) 0.84910(10) 0.40435(17) 0.0266(4) Uani 1 1 d . . . . .
H9A H 0.669256 0.892812 0.435331 0.032 Uiso 1 1 calc R U . . .
H9B H 0.498172 0.846741 0.375291 0.032 Uiso 1 1 calc R U . . .
H9C H 0.670026 0.816706 0.465783 0.032 Uiso 1 1 calc R U . . .
C10 C 0.9742(3) 0.86290(9) 0.19171(16) 0.0216(4) Uani 1 1 d . . . . .
H10 H 1.068749 0.888723 0.161873 0.026 Uiso 1 1 calc R U . . .
C11 C 1.3654(3) 1.13133(10) 0.13074(18) 0.0276(4) Uani 1 1 d . . . . .
H11A H 1.488568 1.135264 0.182793 0.033 Uiso 1 1 calc R U . . .
H11B H 1.390361 1.116105 0.054749 0.033 Uiso 1 1 calc R U . . .
H11C H 1.301250 1.173962 0.122459 0.033 Uiso 1 1 calc R U . . .
C12 C 0.6163(3) 0.72282(9) 0.24266(18) 0.0258(4) Uani 1 1 d . . . . .
H12A H 0.615523 0.707840 0.323166 0.031 Uiso 1 1 calc R U . . .
H12B H 0.666127 0.686752 0.198900 0.031 Uiso 1 1 calc R U . . .
C13 C 0.4090(3) 0.73970(10) 0.18774(19) 0.0288(4) Uani 1 1 d . . . . .
H13A H 0.328515 0.699738 0.183393 0.035 Uiso 1 1 calc R U . . .
H13B H 0.353433 0.771385 0.237825 0.035 Uiso 1 1 calc R U . . .
C16 C 0.9518(3) 1.02618(9) 0.16974(16) 0.0201(4) Uani 1 1 d . . . . .
C18 C 0.7503(3) 0.83547(9) 0.30800(15) 0.0199(4) Uani 1 1 d . . . . .

loop_
_atom_site_aniso_label
_atom_site_aniso_U_11
_atom_site_aniso_U_22
_atom_site_aniso_U_33
_atom_site_aniso_U_23
_atom_site_aniso_U_13
_atom_site_aniso_U_12
Cl1 0.0250(2) 0.0247(2) 0.0232(2) -0.00027(16) 0.00105(17) -0.00298(17)
Cl2 0.0199(2) 0.0263(2) 0.0236(2) 0.00341(16) 0.00349(17) 0.00012(16)
S1 0.0221(2) 0.0264(2) 0.0259(2) -0.00583(18) 0.00789(18) -0.00102(17)
O1 0.0411(9) 0.0328(8) 0.0298(8) -0.0029(6) 0.0010(7) -0.0012(7)
O15 0.0335(8) 0.0278(8) 0.0323(8) -0.0014(6) 0.0020(6) -0.0030(6)
N1 0.0196(8) 0.0214(7) 0.0225(8) -0.0011(6) 0.0010(6) -0.0022(6)
N3 0.0234(8) 0.0234(8) 0.0211(8) 0.0024(6) 0.0033(6) -0.0009(6)
N4 0.0231(8) 0.0309(9) 0.0235(8) 0.0074(7) -0.0009(6) -0.0037(7)
N17 0.0165(7) 0.0190(7) 0.0179(7) 0.0018(5) 0.0023(6) 0.0008(6)
C4 0.0243(9) 0.0202(9) 0.0197(8) -0.0013(7) 0.0052(7) -0.0012(7)
C5 0.0235(9) 0.0202(8) 0.0190(8) 0.0014(7) 0.0023(7) 0.0009(7)
C6 0.0211(9) 0.0191(8) 0.0188(8) 0.0002(6) 0.0040(7) 0.0000(7)
C7 0.0227(9) 0.0185(8) 0.0206(9) -0.0014(6) 0.0054(7) 0.0008(7)
C8 0.0180(8) 0.0237(9) 0.0225(9) 0.0014(7) 0.0035(7) 0.0013(7)
C9 0.0296(10) 0.0267(10) 0.0260(9) 0.0015(8) 0.0127(8) -0.0017(8)
C10 0.0181(8) 0.0264(9) 0.0210(9) 0.0011(7) 0.0051(7) -0.0008(7)
C11 0.0279(10) 0.0279(10) 0.0278(10) 0.0017(8) 0.0062(8) -0.0067(8)
C12 0.0277(10) 0.0194(9) 0.0315(10) 0.0008(7) 0.0082(8) -0.0021(7)
C13 0.0251(10) 0.0282(10) 0.0341(11) -0.0005(8) 0.0080(8) -0.0057(8)
C16 0.0204(9) 0.0202(8) 0.0200(8) -0.0003(7) 0.0039(7) 0.0010(7)
C18 0.0182(8) 0.0208(8) 0.0212(8) 0.0053(7) 0.0041(7) 0.0020(7)

loop_
_atom_type_symbol
_atom_type_description
_atom_type_scat_dispersion_real
_atom_type_scat_dispersion_imag
_atom_type_scat_source
C C 0.0033 0.0016
;
International Tables for Crystallography
(Vol. C, Tables 4.2.6.8 and 6.1.1.4)
;
H H 0.0000 0.0000
;
International Tables for Crystallography
(Vol. C, Table 6.1.1.4)
;
Cl Cl 0.1484 0.1585
;
International Tables for Crystallography
(Vol. C, Tables 4.2.6.8 and 6.1.1.4)
;
N N 0.0061 0.0033
;
International Tables for Crystallography
(Vol. C, Tables 4.2.6.8 and 6.1.1.4)
;
O O 0.0106 0.0060
;
International Tables for Crystallography
(Vol. C, Tables 4.2.6.8 and 6.1.1.4)
;
S S 0.1246 0.1234
;
International Tables for Crystallography
(Vol. C, Tables 4.2.6.8 and 6.1.1.4)
;

loop_
_geom_angle_atom_site_label_1
_geom_angle_atom_site_label_2
_geom_angle_atom_site_label_3
_geom_angle
_geom_angle_site_symmetry_1
_geom_angle_site_symmetry_3
_geom_angle_publ_flag
C10 S1 C8 91.63(9) . . ?
H14 O1 H19 103(3) . . ?
C13 O15 H20 107(2) . . ?
C7 N1 C5 120.69(16) . . ?
C7 N1 H21 122.9(16) . . ?
C5 N1 H21 116.4(16) . . ?
C7 N3 C16 118.24(16) . . ?
C16 N4 H4C 120.0 . . ?
C16 N4 H4D 120.0 . . ?
H4C N4 H4D 120.0 . . ?
C10 N17 C18 114.42(15) . . ?
C10 N17 C4 124.53(15) . . ?
C18 N17 C4 121.05(15) . . ?
N17 C4 C6 113.69(15) . . ?
N17 C4 H4A 108.8 . . ?
C6 C4 H4A 108.8 . . ?
N17 C4 H4B 108.8 . . ?
C6 C4 H4B 108.8 . . ?
H4A C4 H4B 107.7 . . ?
C6 C5 N1 120.37(17) . . ?
C6 C5 H5 119.8 . . ?
N1 C5 H5 119.8 . . ?
C5 C6 C16 116.90(17) . . ?
C5 C6 C4 119.80(16) . . ?
C16 C6 C4 123.17(16) . . ?
N3 C7 N1 122.74(17) . . ?
N3 C7 C11 119.69(17) . . ?
N1 C7 C11 117.57(17) . . ?
C18 C8 C12 127.89(17) . . ?
C18 C8 S1 110.44(14) . . ?
C12 C8 S1 121.44(14) . . ?
C18 C9 H9A 109.5 . . ?
C18 C9 H9B 109.5 . . ?
H9A C9 H9B 109.5 . . ?
C18 C9 H9C 109.5 . . ?
H9A C9 H9C 109.5 . . ?
H9B C9 H9C 109.5 . . ?
N17 C10 S1 111.90(14) . . ?
N17 C10 H10 124.0 . . ?
S1 C10 H10 124.0 . . ?
C7 C11 H11A 109.5 . . ?
C7 C11 H11B 109.5 . . ?
H11A C11 H11B 109.5 . . ?
C7 C11 H11C 109.5 . . ?
H11A C11 H11C 109.5 . . ?
H11B C11 H11C 109.5 . . ?
C8 C12 C13 111.06(16) . . ?
C8 C12 H12A 109.4 . . ?
C13 C12 H12A 109.4 . . ?
C8 C12 H12B 109.4 . . ?
C13 C12 H12B 109.4 . . ?
H12A C12 H12B 108.0 . . ?
O15 C13 C12 112.61(16) . . ?
O15 C13 H13A 109.1 . . ?
C12 C13 H13A 109.1 . . ?
O15 C13 H13B 109.1 . . ?
C12 C13 H13B 109.1 . . ?
H13A C13 H13B 107.8 . . ?
N4 C16 N3 116.34(17) . . ?
N4 C16 C6 122.63(17) . . ?
N3 C16 C6 121.03(17) . . ?
C8 C18 N17 111.59(16) . . ?
C8 C18 C9 127.96(17) . . ?
N17 C18 C9 120.45(16) . . ?

loop_
_geom_bond_atom_site_label_1
_geom_bond_atom_site_label_2
_geom_bond_distance
_geom_bond_site_symmetry_2
_geom_bond_publ_flag
S1 C10 1.675(2) . ?
S1 C8 1.7263(19) . ?
O1 H14 0.97(4) . ?
O1 H19 0.98(4) . ?
O15 C13 1.424(3) . ?
O15 H20 0.81(3) . ?
N1 C7 1.347(2) . ?
N1 C5 1.357(2) . ?
N1 H21 0.90(3) . ?
N3 C7 1.316(3) . ?
N3 C16 1.366(2) . ?
N4 C16 1.320(2) . ?
N4 H4C 0.8800 . ?
N4 H4D 0.8800 . ?
N17 C10 1.321(2) . ?
N17 C18 1.394(2) . ?
N17 C4 1.484(2) . ?
C4 C6 1.497(2) . ?
C4 H4A 0.9900 . ?
C4 H4B 0.9900 . ?
C5 C6 1.354(3) . ?
C5 H5 0.9500 . ?
C6 C16 1.434(3) . ?
C7 C11 1.491(3) . ?
C8 C18 1.354(3) . ?
C8 C12 1.501(3) . ?
C9 C18 1.491(3) . ?
C9 H9A 0.9800 . ?
C9 H9B 0.9800 . ?
C9 H9C 0.9800 . ?
C10 H10 0.9500 . ?
C11 H11A 0.9800 . ?
C11 H11B 0.9800 . ?
C11 H11C 0.9800 . ?
C12 C13 1.532(3) . ?
C12 H12A 0.9900 . ?
C12 H12B 0.9900 . ?
C13 H13A 0.9900 . ?
C13 H13B 0.9900 . ?

loop_
_geom_hbond_atom_site_label_D
_geom_hbond_atom_site_label_H
_geom_hbond_atom_site_label_A
_geom_hbond_site_symmetry_D
_geom_hbond_site_symmetry_H
_geom_hbond_site_symmetry_A
_geom_hbond_distance_DA
_geom_hbond_distance_DH
_geom_hbond_distance_HA
_geom_hbond_angle_DHA
_geom_hbond_publ_flag
O1 H14 O15 . . 4_676 2.934(2) 0.967 1.967 178.4 no
O1 H19 Cl1 . . 3_876 3.1633(17) 0.982 2.185 174.6 no
O15 H20 Cl2 . . 1_455 3.1715(18) 0.815 2.364 171.4 no
N1 H21 Cl1 . . . 3.0500(16) 0.899 2.152 177.5 no
N4 H4C Cl2 . . 3_775 3.2453(17) 0.880 2.377 169.1 no
N4 H4D Cl2 . . 1_455 3.2367(18) 0.880 2.411 156.4 no

loop_
_geom_torsion_atom_site_label_1
_geom_torsion_atom_site_label_2
_geom_torsion_atom_site_label_3
_geom_torsion_atom_site_label_4
_geom_torsion
_geom_torsion_site_symmetry_1
_geom_torsion_site_symmetry_2
_geom_torsion_site_symmetry_3
_geom_torsion_site_symmetry_4
_geom_torsion_publ_flag
C10 N17 C4 C6 8.6(2) . . . . ?
C18 N17 C4 C6 -171.12(15) . . . . ?
C7 N1 C5 C6 -1.3(3) . . . . ?
N1 C5 C6 C16 0.0(3) . . . . ?
N1 C5 C6 C4 -176.15(16) . . . . ?
N17 C4 C6 C5 -108.83(19) . . . . ?
N17 C4 C6 C16 75.3(2) . . . . ?
C16 N3 C7 N1 -0.8(3) . . . . ?
C16 N3 C7 C11 178.92(17) . . . . ?
C5 N1 C7 N3 1.8(3) . . . . ?
C5 N1 C7 C11 -177.88(17) . . . . ?
C10 S1 C8 C18 0.04(15) . . . . ?
C10 S1 C8 C12 174.93(16) . . . . ?
C18 N17 C10 S1 1.5(2) . . . . ?
C4 N17 C10 S1 -178.23(13) . . . . ?
C8 S1 C10 N17 -0.90(14) . . . . ?
C18 C8 C12 C13 71.1(3) . . . . ?
S1 C8 C12 C13 -102.80(18) . . . . ?
C8 C12 C13 O15 54.4(2) . . . . ?
C7 N3 C16 N4 179.61(17) . . . . ?
C7 N3 C16 C6 -0.7(3) . . . . ?
C5 C6 C16 N4 -179.26(18) . . . . ?
C4 C6 C16 N4 -3.3(3) . . . . ?
C5 C6 C16 N3 1.0(3) . . . . ?
C4 C6 C16 N3 177.02(16) . . . . ?
C12 C8 C18 N17 -173.70(17) . . . . ?
S1 C8 C18 N17 0.8(2) . . . . ?
C12 C8 C18 C9 6.8(3) . . . . ?
S1 C8 C18 C9 -178.72(16) . . . . ?
C10 N17 C18 C8 -1.5(2) . . . . ?
C4 N17 C18 C8 178.27(15) . . . . ?
C10 N17 C18 C9 178.03(17) . . . . ?
C4 N17 C18 C9 -2.2(2) . . . . ?
